data_7152019
loop_
_publ_author_name
'Fichtler, Robert'
'Neud\"orfl, J\"org-M'
'Jacobi von Wangelin, Axel'

_publ_section_title
;
 Practical three-component synthesis of crowded arenes with
 donor-acceptor substitution.
;
_journal_issue 20
_journal_name_full 'Organic &amp; biomolecular chemistry'
_journal_page_first 7224
_journal_page_last 7236
_journal_paper_doi 10.1039/c1ob05984j
_journal_volume 9
_journal_year 2011
_chemical_formula_moiety 'C12 H16 N2 O3'
_chemical_formula_sum 'C12 H16 N2 O3'
_chemical_formula_weight 236.27
_chemical_name_systematic
;
?
;
_space_group_IT_number 61
_symmetry_cell_setting orthorhombic
_symmetry_space_group_name_Hall '-P 2ac 2ab'
_symmetry_space_group_name_H-M 'P b c a'
_atom_sites_solution_hydrogens geom
_atom_sites_solution_primary direct
_atom_sites_solution_secondary difmap
_audit_creation_method SHELXL-97
_cell_angle_alpha 90.00
_cell_angle_beta 90.00
_cell_angle_gamma 90.00
_cell_formula_units_Z 8
_cell_length_a 10.9806(6)
_cell_length_b 8.1088(4)
_cell_length_c 26.2218(15)
_cell_measurement_reflns_used 12480
_cell_measurement_temperature 100(2)
_cell_measurement_theta_max 27.00
_cell_measurement_theta_min 1.55
_cell_volume 2334.8(2)
_computing_cell_refinement 'Nonius DENZO (Otwinowski, Minor 1997)'
_computing_data_collection 'Nonius COLLECT'
_computing_data_reduction 'Nonius DENZO (Otwinowski, Minor 1997)'
_computing_molecular_graphics 'SCHAKAL99 (E. Keller 1999)'
_computing_publication_material 'PLATON (A. L. Spek 1980-2004)'
_computing_structure_refinement 'SHELXL-97 (Sheldrick, 1997)'
_computing_structure_solution 'SHELXS-97 (Sheldrick, 1997)'
_diffrn_ambient_temperature 100(2)
_diffrn_measured_fraction_theta_full 1.000
_diffrn_measured_fraction_theta_max 1.000
_diffrn_measurement_device_type 'Nonius KappaCCD'
_diffrn_measurement_method Phi/Omega-Scans
_diffrn_radiation_monochromator graphite
_diffrn_radiation_source 'fine-focus sealed tube'
_diffrn_radiation_type MoK\a
_diffrn_radiation_wavelength 0.71073
_diffrn_reflns_av_R_equivalents 0.0724
_diffrn_reflns_av_sigmaI/netI 0.0634
_diffrn_reflns_limit_h_max 14
_diffrn_reflns_limit_h_min -14
_diffrn_reflns_limit_k_max 10
_diffrn_reflns_limit_k_min -10
_diffrn_reflns_limit_l_max 23
_diffrn_reflns_limit_l_min -33
_diffrn_reflns_number 12480
_diffrn_reflns_theta_full 27.00
_diffrn_reflns_theta_max 27.00
_diffrn_reflns_theta_min 1.55
_exptl_absorpt_coefficient_mu 0.098
_exptl_absorpt_correction_type none
_exptl_crystal_colour colourless
_exptl_crystal_density_diffrn 1.344
_exptl_crystal_density_method 'not measured'
_exptl_crystal_description platelet
_exptl_crystal_F_000 1008
_exptl_crystal_size_max .25
_exptl_crystal_size_mid .2
_exptl_crystal_size_min .04
_refine_diff_density_max 0.190
_refine_diff_density_min -0.248
_refine_diff_density_rms 0.049
_refine_ls_extinction_method none
_refine_ls_goodness_of_fit_ref 1.009
_refine_ls_hydrogen_treatment mixed
_refine_ls_matrix_type full
_refine_ls_number_parameters 172
_refine_ls_number_reflns 2549
_refine_ls_number_restraints 0
_refine_ls_restrained_S_all 1.009
_refine_ls_R_factor_all 0.0900
_refine_ls_R_factor_gt 0.0412
_refine_ls_shift/su_max 0.000
_refine_ls_shift/su_mean 0.000
_refine_ls_structure_factor_coef Fsqd
_refine_ls_weighting_details 'calc w=1/[\s^2^(Fo^2^)+(0.0677P)^2^+0.0000P] where P=(Fo^2^+2Fc^2^)/3'
_refine_ls_weighting_scheme calc
_refine_ls_wR_factor_gt 0.0945
_refine_ls_wR_factor_ref 0.1257
_reflns_number_gt 1563
_reflns_number_total 2549
_reflns_threshold_expression >2sigma(I)
_cod_data_source_file c1ob05984j.txt
_cod_data_source_block rob290
_cod_original_sg_symbol_H-M Pbca
_cod_database_code 7152019

loop_
_symmetry_equiv_pos_as_xyz
'x, y, z'
'-x+1/2, -y, z+1/2'
'x+1/2, -y+1/2, -z'
'-x, y+1/2, -z+1/2'
'-x, -y, -z'
'x-1/2, y, -z-1/2'
'-x-1/2, y-1/2, z'
'x, -y-1/2, z-1/2'

loop_
_atom_site_label
_atom_site_type_symbol
_atom_site_fract_x
_atom_site_fract_y
_atom_site_fract_z
_atom_site_U_iso_or_equiv
_atom_site_adp_type
_atom_site_occupancy
_atom_site_symmetry_multiplicity
_atom_site_calc_flag
_atom_site_refinement_flags
O1 O 0.26318(12) 0.11664(15) 0.13571(6) 0.0294(4) Uani 1 1 d .
O2 O 0.01635(13) -0.23344(18) 0.22375(6) 0.0355(4) Uani 1 1 d .
O3 O -0.01271(12) 0.27600(16) -0.01410(5) 0.0282(4) Uani 1 1 d .
N1 N 0.15634(14) -0.05540(19) 0.18895(6) 0.0246(4) Uani 1 1 d .
H1 H 0.192(2) 0.209(2) 0.0653(8) 0.030(6) Uiso 1 1 d .
N2 N 0.11534(15) 0.20211(19) 0.04961(7) 0.0237(4) Uani 1 1 d .
C1 C 0.18060(17) 0.0177(2) 0.14293(8) 0.0234(5) Uani 1 1 d .
C2 C 0.05418(18) -0.1574(2) 0.18731(9) 0.0261(5) Uani 1 1 d .
C3 C 0.00111(16) -0.1515(2) 0.13424(8) 0.0230(5) Uani 1 1 d .
H3 H -0.0015 -0.2650 0.1194 0.028 Uiso 1 1 calc R
C4 C 0.08965(16) -0.0434(2) 0.10380(8) 0.0213(5) Uani 1 1 d .
H4 H 0.1325 -0.1123 0.0778 0.026 Uiso 1 1 calc R
C5 C 0.02609(16) 0.1038(2) 0.07721(8) 0.0219(5) Uani 1 1 d .
H5 H -0.0325 0.0579 0.0517 0.026 Uiso 1 1 calc R
C6 C 0.08888(18) 0.2823(2) 0.00581(8) 0.0228(5) Uani 1 1 d .
C7 C 0.19163(18) 0.3817(2) -0.01690(8) 0.0273(5) Uani 1 1 d .
H7A H 0.1903 0.3708 -0.0541 0.041 Uiso 1 1 calc R
H7B H 0.2695 0.3408 -0.0038 0.041 Uiso 1 1 calc R
H7C H 0.1818 0.4980 -0.0076 0.041 Uiso 1 1 calc R
C8 C -0.04735(16) 0.1967(2) 0.11732(8) 0.0225(5) Uani 1 1 d .
C9 C -0.12228(17) 0.1050(2) 0.14520(8) 0.0255(5) Uani 1 1 d .
H9 H -0.1717 0.1548 0.1707 0.031 Uiso 1 1 calc R
C10 C -0.12861(16) -0.0781(2) 0.13629(8) 0.0270(5) Uani 1 1 d .
H10A H -0.1713 -0.1005 0.1038 0.032 Uiso 1 1 calc R
H10B H -0.1753 -0.1310 0.1642 0.032 Uiso 1 1 calc R
C11 C -0.02764(19) 0.3782(2) 0.12472(9) 0.0297(5) Uani 1 1 d .
H11A H -0.0862 0.4203 0.1498 0.045 Uiso 1 1 calc R
H11B H -0.0393 0.4355 0.0922 0.045 Uiso 1 1 calc R
H11C H 0.0554 0.3975 0.1371 0.045 Uiso 1 1 calc R
C12 C 0.2272(2) -0.0283(4) 0.23508(10) 0.0372(6) Uani 1 1 d .
H12A H 0.296(2) 0.042(3) 0.2281(10) 0.057(8) Uiso 1 1 d .
H12B H 0.260(3) -0.129(4) 0.2454(12) 0.079(10) Uiso 1 1 d .
H12C H 0.177(3) 0.024(4) 0.2639(12) 0.075(9) Uiso 1 1 d .

loop_
_atom_site_aniso_label
_atom_site_aniso_U_11
_atom_site_aniso_U_22
_atom_site_aniso_U_33
_atom_site_aniso_U_23
_atom_site_aniso_U_13
_atom_site_aniso_U_12
O1 0.0217(7) 0.0292(8) 0.0373(10) 0.0052(7) -0.0049(7) -0.0051(6)
O2 0.0368(9) 0.0363(8) 0.0332(10) 0.0092(8) 0.0043(7) -0.0031(7)
O3 0.0237(8) 0.0305(8) 0.0303(9) 0.0020(7) -0.0060(7) -0.0023(6)
N1 0.0262(9) 0.0227(8) 0.0249(11) 0.0020(8) -0.0031(8) -0.0006(7)
N2 0.0170(9) 0.0261(9) 0.0282(10) 0.0030(8) -0.0022(8) -0.0026(7)
C1 0.0187(9) 0.0206(10) 0.0310(13) 0.0008(10) 0.0002(9) 0.0041(8)
C2 0.0271(11) 0.0199(10) 0.0314(13) 0.0008(10) 0.0042(10) 0.0034(9)
C3 0.0215(10) 0.0193(9) 0.0282(13) 0.0010(9) 0.0011(9) -0.0013(8)
C4 0.0175(9) 0.0209(9) 0.0255(11) -0.0020(9) 0.0006(8) 0.0012(8)
C5 0.0166(9) 0.0225(10) 0.0266(12) 0.0012(9) -0.0015(9) -0.0014(8)
C6 0.0225(10) 0.0206(10) 0.0252(12) -0.0034(9) -0.0003(9) 0.0018(8)
C7 0.0243(11) 0.0303(12) 0.0274(13) 0.0026(9) 0.0001(9) -0.0011(9)
C8 0.0165(9) 0.0236(10) 0.0272(12) 0.0014(9) -0.0033(9) 0.0016(8)
C9 0.0186(10) 0.0271(11) 0.0309(13) -0.0026(9) 0.0009(9) 0.0048(8)
C10 0.0174(10) 0.0292(11) 0.0343(13) 0.0016(10) 0.0024(9) -0.0033(8)
C11 0.0272(11) 0.0239(11) 0.0380(14) 0.0000(10) 0.0005(10) 0.0029(9)
C12 0.0412(15) 0.0388(15) 0.0317(15) 0.0039(12) -0.0113(12) -0.0040(13)

loop_
_atom_type_symbol
_atom_type_description
_atom_type_scat_dispersion_real
_atom_type_scat_dispersion_imag
_atom_type_scat_source
C C 0.0033 0.0016 'International Tables Vol C Tables 4.2.6.8 and 6.1.1.4'
H H 0.0000 0.0000 'International Tables Vol C Tables 4.2.6.8 and 6.1.1.4'
N N 0.0061 0.0033 'International Tables Vol C Tables 4.2.6.8 and 6.1.1.4'
O O 0.0106 0.0060 'International Tables Vol C Tables 4.2.6.8 and 6.1.1.4'

loop_
_geom_angle_atom_site_label_1
_geom_angle_atom_site_label_2
_geom_angle_atom_site_label_3
_geom_angle
C1 N1 C2 112.69(17)
C1 N1 C12 124.25(18)
C2 N1 C12 123.04(19)
C6 N2 C5 122.76(17)
C6 N2 H1 122.4(12)
C5 N2 H1 114.8(12)
O1 C1 N1 124.27(19)
O1 C1 C4 126.68(19)
N1 C1 C4 109.05(16)
O2 C2 N1 123.6(2)
O2 C2 C3 127.68(18)
N1 C2 C3 108.68(17)
C2 C3 C4 104.67(15)
C2 C3 C10 109.65(16)
C4 C3 C10 112.51(15)
C2 C3 H3 110.0
C4 C3 H3 110.0
C10 C3 H3 110.0
C1 C4 C3 104.63(16)
C1 C4 C5 110.47(15)
C3 C4 C5 112.90(14)
C1 C4 H4 109.6
C3 C4 H4 109.6
C5 C4 H4 109.6
N2 C5 C8 115.36(15)
N2 C5 C4 110.03(14)
C8 C5 C4 107.98(15)
N2 C5 H5 107.7
C8 C5 H5 107.7
C4 C5 H5 107.7
O3 C6 N2 122.32(18)
O3 C6 C7 122.11(18)
N2 C6 C7 115.56(18)
C6 C7 H7A 109.5
C6 C7 H7B 109.5
H7A C7 H7B 109.5
C6 C7 H7C 109.5
H7A C7 H7C 109.5
H7B C7 H7C 109.5
C9 C8 C11 124.57(18)
C9 C8 C5 115.51(16)
C11 C8 C5 119.85(17)
C8 C9 C10 119.70(18)
C8 C9 H9 120.2
C10 C9 H9 120.2
C9 C10 C3 110.05(15)
C9 C10 H10A 109.6
C3 C10 H10A 109.6
C9 C10 H10B 109.6
C3 C10 H10B 109.6
H10A C10 H10B 108.2
C8 C11 H11A 109.5
C8 C11 H11B 109.5
H11A C11 H11B 109.5
C8 C11 H11C 109.5
H11A C11 H11C 109.5
H11B C11 H11C 109.5
N1 C12 H12A 110.4(15)
N1 C12 H12B 108.3(19)
H12A C12 H12B 106(2)
N1 C12 H12C 112.7(16)
H12A C12 H12C 108(2)
H12B C12 H12C 111(3)

loop_
_geom_bond_atom_site_label_1
_geom_bond_atom_site_label_2
_geom_bond_distance
O1 C1 1.225(2)
O2 C2 1.211(2)
O3 C6 1.233(2)
N1 C1 1.371(3)
N1 C2 1.394(3)
N1 C12 1.455(3)
N2 C6 1.351(3)
N2 C5 1.456(2)
N2 H1 0.93(2)
C1 C4 1.515(3)
C2 C3 1.509(3)
C3 C4 1.533(3)
C3 C10 1.545(3)
C3 H3 1.0000
C4 C5 1.548(2)
C4 H4 1.0000
C5 C8 1.524(3)
C5 H5 1.0000
C6 C7 1.509(3)
C7 H7A 0.9800
C7 H7B 0.9800
C7 H7C 0.9800
C8 C9 1.328(3)
C8 C11 1.501(3)
C9 C10 1.505(3)
C9 H9 0.9500
C10 H10A 0.9900
C10 H10B 0.9900
C11 H11A 0.9800
C11 H11B 0.9800
C11 H11C 0.9800
C12 H12A 0.96(3)
C12 H12B 0.93(3)
C12 H12C 1.03(3)

loop_
_geom_torsion_atom_site_label_1
_geom_torsion_atom_site_label_2
_geom_torsion_atom_site_label_3
_geom_torsion_atom_site_label_4
_geom_torsion
C2 N1 C1 O1 177.36(17)
C12 N1 C1 O1 -1.5(3)
C2 N1 C1 C4 -2.5(2)
C12 N1 C1 C4 178.60(19)
C1 N1 C2 O2 -179.72(18)
C12 N1 C2 O2 -0.8(3)
C1 N1 C2 C3 -1.0(2)
C12 N1 C2 C3 177.91(19)
O2 C2 C3 C4 -177.39(19)
N1 C2 C3 C4 3.93(19)
O2 C2 C3 C10 61.7(3)
N1 C2 C3 C10 -116.97(16)
O1 C1 C4 C3 -175.05(17)
N1 C1 C4 C3 4.83(19)
O1 C1 C4 C5 -53.3(2)
N1 C1 C4 C5 126.61(16)
C2 C3 C4 C1 -5.13(18)
C10 C3 C4 C1 113.86(17)
C2 C3 C4 C5 -125.31(16)
C10 C3 C4 C5 -6.3(2)
C6 N2 C5 C8 -90.2(2)
C6 N2 C5 C4 147.32(17)
C1 C4 C5 N2 62.5(2)
C3 C4 C5 N2 179.29(16)
C1 C4 C5 C8 -64.18(18)
C3 C4 C5 C8 52.6(2)
C5 N2 C6 O3 -0.8(3)
C5 N2 C6 C7 178.54(16)
N2 C5 C8 C9 -175.14(17)
C4 C5 C8 C9 -51.6(2)
N2 C5 C8 C11 2.0(3)
C4 C5 C8 C11 125.52(18)
C11 C8 C9 C10 -176.22(19)
C5 C8 C9 C10 0.8(3)
C8 C9 C10 C3 48.1(3)
C2 C3 C10 C9 73.9(2)
C4 C3 C10 C9 -42.1(2)
